data_7107353
loop_
_publ_author_name
'Christopher D. Jones'
'Jin Chong Tan'
'Gareth O. Lloyd'

_publ_section_title
;
 Supramolecular isomerism of a metallocyclic dipyridyldiamide ligand metal
 halide system generating isostructural (Hg, Co and Zn) porous materials
;
_journal_name_full Chem.Commun.
_journal_page_first 2110
_journal_paper_doi 10.1039/c2cc16691g
_journal_volume 48
_journal_year 2012
_chemical_formula_moiety 'C72 H56 Br8 Hg4 N16 O8, C H4 O'
_chemical_formula_sum 'C73 H60 Br8 Hg4 N16 O9'
_chemical_formula_weight 2747.01
_chemical_name_systematic
;
?
;
_space_group_IT_number 2
_symmetry_cell_setting triclinic
_symmetry_space_group_name_Hall '-P 1'
_symmetry_space_group_name_H-M 'P -1'
_atom_sites_solution_hydrogens geom
_atom_sites_solution_primary direct
_atom_sites_solution_secondary difmap
_audit_creation_method SHELXL-97
_cell_angle_alpha 98.323(2)
_cell_angle_beta 95.234(2)
_cell_angle_gamma 95.764(2)
_cell_formula_units_Z 1
_cell_length_a 10.2403(3)
_cell_length_b 11.5470(3)
_cell_length_c 17.2774(4)
_cell_measurement_reflns_used 12971
_cell_measurement_temperature 120.0
_cell_measurement_theta_max 32.1442
_cell_measurement_theta_min 2.8834
_cell_volume 1999.58(9)
_computing_cell_refinement
;
CrysAlisPro, Oxford Diffraction Ltd.,
Version 1.171.34.44 (release 25-10-2010 CrysAlis171 .NET)
(compiled Oct 25 2010,18:11:34)
;
_computing_data_collection
;
CrysAlisPro, Oxford Diffraction Ltd.,
Version 1.171.34.44 (release 25-10-2010 CrysAlis171 .NET)
(compiled Oct 25 2010,18:11:34)
;
_computing_data_reduction
;
CrysAlisPro, Oxford Diffraction Ltd.,
Version 1.171.34.44 (release 25-10-2010 CrysAlis171 .NET)
(compiled Oct 25 2010,18:11:34)
;
_computing_molecular_graphics Xseed
_computing_publication_material Xseed
_computing_structure_refinement 'SHELXL-97 (Sheldrick, 1997)'
_computing_structure_solution 'SHELXS-97 (Sheldrick, 1990)'
_diffrn_ambient_temperature 120.0
_diffrn_measured_fraction_theta_full 0.997
_diffrn_measured_fraction_theta_max 0.997
_diffrn_measurement_device_type 'Xcalibur, Eos, Gemini ultra'
_diffrn_measurement_method '\w scans'
_diffrn_radiation_monochromator graphite
_diffrn_radiation_source 'Enhance (Mo) X-ray Source'
_diffrn_radiation_type 'Mo K\a'
_diffrn_radiation_wavelength 0.7107
_diffrn_reflns_av_R_equivalents 0.0342
_diffrn_reflns_av_sigmaI/netI 0.0342
_diffrn_reflns_limit_h_max 12
_diffrn_reflns_limit_h_min -12
_diffrn_reflns_limit_k_max 13
_diffrn_reflns_limit_k_min -13
_diffrn_reflns_limit_l_max 20
_diffrn_reflns_limit_l_min -20
_diffrn_reflns_number 24197
_diffrn_reflns_theta_full 25.00
_diffrn_reflns_theta_max 25.00
_diffrn_reflns_theta_min 2.96
_diffrn_standards_number 0
_exptl_absorpt_coefficient_mu 11.717
_exptl_absorpt_correction_T_max 1.00000
_exptl_absorpt_correction_T_min 0.52222
_exptl_absorpt_correction_type multi-scan
_exptl_absorpt_process_details
;
CrysAlisPro, Oxford Diffraction Ltd.,
Version 1.171.34.44 (release 25-10-2010 CrysAlis171 .NET)
(compiled Oct 25 2010,18:11:34)
Empirical absorption correction using spherical harmonics,
implemented in SCALE3 ABSPACK scaling algorithm.
;
_exptl_crystal_colour colourless
_exptl_crystal_density_diffrn 2.281
_exptl_crystal_density_method 'not measured'
_exptl_crystal_description block
_exptl_crystal_F_000 1282
_exptl_crystal_size_max 0.24
_exptl_crystal_size_mid 0.21
_exptl_crystal_size_min 0.19
_refine_diff_density_max 1.915
_refine_diff_density_min -0.625
_refine_diff_density_rms 0.120
_refine_ls_extinction_method none
_refine_ls_goodness_of_fit_ref 1.027
_refine_ls_hydrogen_treatment constr
_refine_ls_matrix_type full
_refine_ls_number_parameters 508
_refine_ls_number_reflns 7033
_refine_ls_number_restraints 2
_refine_ls_restrained_S_all 1.027
_refine_ls_R_factor_all 0.0344
_refine_ls_R_factor_gt 0.0245
_refine_ls_shift/su_max 0.003
_refine_ls_shift/su_mean 0.000
_refine_ls_structure_factor_coef Fsqd
_refine_ls_weighting_details 'calc w=1/[\s^2^(Fo^2^)+(0.0245P)^2^+0.0000P] where P=(Fo^2^+2Fc^2^)/3'
_refine_ls_weighting_scheme calc
_refine_ls_wR_factor_gt 0.0499
_refine_ls_wR_factor_ref 0.0528
_reflns_number_gt 5996
_reflns_number_total 7033
_reflns_threshold_expression >2sigma(I)
_cod_data_source_file c2cc16691g.txt
_cod_data_source_block 4
_cod_original_sg_symbol_H-M P-1
_cod_database_code 7107353

loop_
_symmetry_equiv_pos_as_xyz
'x, y, z'
'-x, -y, -z'

loop_
_atom_site_label
_atom_site_type_symbol
_atom_site_fract_x
_atom_site_fract_y
_atom_site_fract_z
_atom_site_U_iso_or_equiv
_atom_site_adp_type
_atom_site_occupancy
_atom_site_symmetry_multiplicity
_atom_site_calc_flag
_atom_site_refinement_flags
_atom_site_disorder_assembly
_atom_site_disorder_group
Hg1 Hg 0.193947(18) -0.026671(18) 0.639478(10) 0.02575(6) Uani 1 1 d . . .
Br1 Br 0.36526(5) 0.05997(5) 0.56637(3) 0.03134(13) Uani 1 1 d . . .
O1 O 0.3390(3) 0.4320(3) 0.99272(19) 0.0258(8) Uani 1 1 d . . .
N1 N 0.2025(4) 0.1242(4) 0.7564(2) 0.0248(9) Uani 1 1 d . . .
C1 C 0.2718(5) 0.2299(5) 0.7643(3) 0.0317(13) Uani 1 1 d . . .
H1 H 0.3147 0.2512 0.7211 0.038 Uiso 1 1 calc R . .
Hg2 Hg 0.693276(17) 0.982334(16) 0.845582(10) 0.02090(6) Uani 1 1 d . . .
Br2 Br 0.11564(6) -0.20151(5) 0.69748(4) 0.04539(16) Uani 1 1 d . . .
O2 O 0.1135(3) 0.7813(3) 1.03291(17) 0.0219(7) Uani 1 1 d . . .
N2 N 0.1248(4) 0.3723(3) 1.0083(2) 0.0206(9) Uani 1 1 d . . .
H2N H 0.0572 0.3210 0.9869 0.025 Uiso 1 1 calc R . .
C2 C 0.2837(4) 0.3106(4) 0.8337(3) 0.0251(11) Uani 1 1 d . . .
H2 H 0.3350 0.3850 0.8378 0.030 Uiso 1 1 calc R . .
Br3 Br 0.88988(4) 0.91301(4) 0.91069(3) 0.02412(11) Uani 1 1 d . . .
O3 O 0.7763(3) 0.6374(3) 0.47286(19) 0.0331(8) Uani 1 1 d D . .
N3 N 0.2248(3) 0.6215(3) 1.0428(2) 0.0183(8) Uani 1 1 d . . .
H3N H 0.2889 0.5839 1.0247 0.022 Uiso 1 1 calc R . .
C3 C 0.2201(4) 0.2810(4) 0.8964(3) 0.0207(10) Uani 1 1 d . . .
Br4 Br 0.57823(5) 1.14774(4) 0.80385(3) 0.02502(11) Uani 1 1 d . . .
O4 O 0.2868(3) 0.6240(3) 0.45539(19) 0.0319(9) Uani 1 1 d . . .
N4 N 0.5148(3) 0.8908(3) 0.90580(19) 0.0170(8) Uani 1 1 d . . .
C4 C 0.1457(4) 0.1717(4) 0.8877(3) 0.0216(11) Uani 1 1 d . . .
H4 H 0.0996 0.1490 0.9294 0.026 Uiso 1 1 calc R . .
N5 N 0.6626(4) 0.8434(3) 0.7263(2) 0.0214(9) Uani 1 1 d . . .
C5 C 0.1400(4) 0.0966(4) 0.8172(3) 0.0247(11) Uani 1 1 d . . .
H5 H 0.0892 0.0218 0.8116 0.030 Uiso 1 1 calc R . .
N6 N 0.5515(4) 0.6115(3) 0.4534(2) 0.0220(9) Uani 1 1 d . . .
H6N H 0.4799 0.6236 0.4766 0.026 Uiso 1 1 calc R . .
C6 C 0.2340(4) 0.3692(4) 0.9708(3) 0.0202(10) Uani 1 1 d . . .
N7 N 0.3574(4) 0.6776(3) 0.3433(2) 0.0201(9) Uani 1 1 d . . .
H7N H 0.3564 0.7335 0.3137 0.024 Uiso 1 1 calc R . .
C7 C 0.1032(4) 0.4479(4) 1.0789(3) 0.0213(10) Uani 1 1 d . . .
N8 N 0.0011(4) 0.9379(4) 0.4021(2) 0.0224(9) Uani 1 1 d . . .
C8 C 0.0283(4) 0.3968(4) 1.1313(3) 0.0224(11) Uani 1 1 d . . .
H8 H 0.0012 0.3144 1.1217 0.027 Uiso 1 1 calc R . .
C9 C -0.0067(5) 0.4645(4) 1.1966(3) 0.0272(12) Uani 1 1 d . . .
H9 H -0.0585 0.4286 1.2315 0.033 Uiso 1 1 calc R . .
C10 C 0.0331(5) 0.5849(4) 1.2121(3) 0.0254(11) Uani 1 1 d . . .
H10 H 0.0084 0.6319 1.2570 0.031 Uiso 1 1 calc R . .
C11 C 0.1093(4) 0.6349(4) 1.1609(3) 0.0218(10) Uani 1 1 d . . .
H11 H 0.1383 0.7170 1.1714 0.026 Uiso 1 1 calc R . .
C12 C 0.1447(4) 0.5672(4) 1.0939(2) 0.0181(10) Uani 1 1 d . . .
C13 C 0.2084(4) 0.7268(4) 1.0206(2) 0.0184(10) Uani 1 1 d . . .
C14 C 0.3184(4) 0.7786(4) 0.9782(2) 0.0181(10) Uani 1 1 d . . .
C15 C 0.4444(4) 0.7450(4) 0.9830(3) 0.0216(10) Uani 1 1 d . . .
H15 H 0.4654 0.6828 1.0107 0.026 Uiso 1 1 calc R . .
C16 C 0.5391(4) 0.8041(4) 0.9464(2) 0.0205(10) Uani 1 1 d . . .
H16 H 0.6260 0.7819 0.9504 0.025 Uiso 1 1 calc R . .
C17 C 0.3919(4) 0.9221(4) 0.9003(3) 0.0260(11) Uani 1 1 d . . .
H17 H 0.3730 0.9826 0.8706 0.031 Uiso 1 1 calc R . .
C18 C 0.2920(5) 0.8693(4) 0.9364(3) 0.0262(11) Uani 1 1 d . . .
H18 H 0.2066 0.8947 0.9328 0.031 Uiso 1 1 calc R . .
C19 C 0.5725(4) 0.8547(4) 0.6670(3) 0.0236(11) Uani 1 1 d . . .
H19 H 0.5100 0.9090 0.6767 0.028 Uiso 1 1 calc R . .
C20 C 0.5670(4) 0.7915(4) 0.5935(3) 0.0225(11) Uani 1 1 d . . .
H20 H 0.5006 0.8008 0.5535 0.027 Uiso 1 1 calc R . .
C21 C 0.6591(4) 0.7135(4) 0.5775(3) 0.0220(11) Uani 1 1 d . . .
C22 C 0.7513(5) 0.6995(4) 0.6385(3) 0.0257(11) Uani 1 1 d . . .
H22 H 0.8154 0.6462 0.6299 0.031 Uiso 1 1 calc R . .
C23 C 0.7481(5) 0.7648(5) 0.7120(3) 0.0277(12) Uani 1 1 d . . .
H23 H 0.8094 0.7533 0.7541 0.033 Uiso 1 1 calc R . .
C24 C 0.6692(5) 0.6496(4) 0.4965(3) 0.0229(11) Uani 1 1 d . . .
C25 C 0.5336(4) 0.5542(4) 0.3746(3) 0.0208(10) Uani 1 1 d . . .
C26 C 0.6099(5) 0.4654(4) 0.3491(3) 0.0280(12) Uani 1 1 d . . .
H26 H 0.6744 0.4423 0.3851 0.034 Uiso 1 1 calc R . .
C27 C 0.5919(5) 0.4103(5) 0.2707(3) 0.0310(12) Uani 1 1 d . . .
H27 H 0.6444 0.3504 0.2532 0.037 Uiso 1 1 calc R . .
C28 C 0.4959(5) 0.4441(5) 0.2182(3) 0.0305(12) Uani 1 1 d . . .
H28 H 0.4832 0.4070 0.1649 0.037 Uiso 1 1 calc R . .
C29 C 0.4195(5) 0.5310(4) 0.2437(3) 0.0251(11) Uani 1 1 d . . .
H29 H 0.3544 0.5534 0.2078 0.030 Uiso 1 1 calc R . .
C30 C 0.4372(4) 0.5860(4) 0.3217(3) 0.0204(10) Uani 1 1 d . . .
C31 C 0.2832(4) 0.6878(4) 0.4040(3) 0.0218(10) Uani 1 1 d . . .
C32 C 0.1906(5) 0.7814(4) 0.4051(3) 0.0238(11) Uani 1 1 d . . .
C33 C 0.2103(5) 0.8821(4) 0.3707(3) 0.0271(11) Uani 1 1 d . . .
H33 H 0.2892 0.8990 0.3475 0.033 Uiso 1 1 calc R . .
C34 C 0.1141(5) 0.9574(4) 0.3706(3) 0.0275(11) Uani 1 1 d . . .
H34 H 0.1289 1.0263 0.3470 0.033 Uiso 1 1 calc R . .
C35 C -0.0154(5) 0.8424(5) 0.4376(3) 0.0315(13) Uani 1 1 d . . .
H35 H -0.0947 0.8283 0.4611 0.038 Uiso 1 1 calc R . .
C36 C 0.0763(5) 0.7638(5) 0.4418(3) 0.0326(13) Uani 1 1 d . . .
H36 H 0.0620 0.6987 0.4691 0.039 Uiso 1 1 calc R . .
O5 O 0.9322(16) 0.5338(13) 0.3724(7) 0.123(5) Uani 0.50 1 d PD A -1
H5A H 0.8860 0.5865 0.3886 0.148 Uiso 0.50 1 calc PRD A -1
C37 C 0.975(2) 0.4753(19) 0.4362(9) 0.117(8) Uani 0.50 1 d PD A -1
H37A H 1.0580 0.5170 0.4635 0.176 Uiso 0.50 1 calc PR A -1
H37B H 0.9878 0.3941 0.4157 0.176 Uiso 0.50 1 calc PR A -1
H37C H 0.9074 0.4747 0.4730 0.176 Uiso 0.50 1 calc PR A -1

loop_
_atom_site_aniso_label
_atom_site_aniso_U_11
_atom_site_aniso_U_22
_atom_site_aniso_U_33
_atom_site_aniso_U_23
_atom_site_aniso_U_13
_atom_site_aniso_U_12
Hg1 0.02395(11) 0.03022(12) 0.02735(11) 0.01206(8) 0.00870(8) 0.00734(9)
Br1 0.0280(3) 0.0410(3) 0.0312(3) 0.0171(2) 0.0127(2) 0.0087(2)
O1 0.0138(18) 0.023(2) 0.041(2) 0.0062(15) 0.0013(14) 0.0024(15)
N1 0.022(2) 0.030(3) 0.026(2) 0.0105(18) 0.0064(17) 0.0023(19)
C1 0.025(3) 0.044(4) 0.033(3) 0.019(3) 0.013(2) 0.007(3)
Hg2 0.01956(10) 0.02501(11) 0.02101(10) 0.01105(7) 0.00392(7) 0.00409(8)
Br2 0.0446(3) 0.0383(4) 0.0629(4) 0.0292(3) 0.0189(3) 0.0086(3)
O2 0.0141(17) 0.0212(19) 0.0321(18) 0.0069(14) 0.0059(13) 0.0031(15)
N2 0.018(2) 0.019(2) 0.025(2) 0.0055(16) -0.0012(16) 0.0018(17)
C2 0.019(3) 0.022(3) 0.036(3) 0.008(2) 0.008(2) 0.002(2)
Br3 0.0193(2) 0.0284(3) 0.0267(3) 0.0118(2) 0.00075(19) 0.0038(2)
O3 0.024(2) 0.040(2) 0.033(2) 0.0012(16) 0.0069(16) -0.0031(17)
N3 0.014(2) 0.017(2) 0.026(2) 0.0057(16) 0.0058(15) 0.0020(16)
C3 0.014(2) 0.022(3) 0.030(3) 0.011(2) 0.0039(19) 0.008(2)
Br4 0.0265(3) 0.0251(3) 0.0263(3) 0.0115(2) 0.00305(19) 0.0055(2)
O4 0.0252(19) 0.039(2) 0.039(2) 0.0235(17) 0.0100(15) 0.0074(17)
N4 0.017(2) 0.017(2) 0.0192(19) 0.0072(15) 0.0034(15) 0.0006(17)
C4 0.020(3) 0.026(3) 0.022(3) 0.010(2) 0.0047(19) 0.004(2)
N5 0.023(2) 0.020(2) 0.023(2) 0.0084(16) 0.0032(16) 0.0012(18)
C5 0.022(3) 0.028(3) 0.027(3) 0.011(2) 0.006(2) 0.002(2)
N6 0.019(2) 0.028(2) 0.019(2) 0.0072(17) 0.0004(16) 0.0030(18)
C6 0.016(3) 0.015(3) 0.034(3) 0.014(2) 0.004(2) 0.004(2)
N7 0.024(2) 0.017(2) 0.021(2) 0.0078(16) 0.0040(16) 0.0046(17)
C7 0.017(2) 0.024(3) 0.026(3) 0.010(2) -0.0012(19) 0.007(2)
N8 0.017(2) 0.026(2) 0.026(2) 0.0094(17) 0.0041(16) 0.0026(18)
C8 0.020(3) 0.019(3) 0.029(3) 0.010(2) 0.002(2) 0.000(2)
C9 0.026(3) 0.031(3) 0.026(3) 0.013(2) 0.006(2) -0.002(2)
C10 0.027(3) 0.030(3) 0.020(2) 0.003(2) 0.005(2) 0.004(2)
C11 0.015(2) 0.020(3) 0.029(3) 0.006(2) -0.0025(19) -0.004(2)
C12 0.014(2) 0.017(3) 0.025(3) 0.0083(19) 0.0013(18) 0.0012(19)
C13 0.012(2) 0.021(3) 0.021(2) 0.0036(19) -0.0013(18) -0.004(2)
C14 0.019(2) 0.016(3) 0.020(2) 0.0022(18) 0.0021(18) 0.002(2)
C15 0.023(3) 0.017(3) 0.026(3) 0.007(2) 0.005(2) 0.003(2)
C16 0.017(2) 0.024(3) 0.023(2) 0.007(2) 0.0066(19) 0.005(2)
C17 0.025(3) 0.028(3) 0.028(3) 0.017(2) 0.002(2) 0.004(2)
C18 0.017(3) 0.026(3) 0.039(3) 0.015(2) 0.003(2) 0.005(2)
C19 0.019(3) 0.024(3) 0.031(3) 0.010(2) 0.005(2) 0.004(2)
C20 0.022(3) 0.026(3) 0.020(3) 0.008(2) 0.0012(19) 0.001(2)
C21 0.023(3) 0.018(3) 0.026(3) 0.009(2) 0.005(2) -0.005(2)
C22 0.026(3) 0.022(3) 0.032(3) 0.009(2) 0.000(2) 0.009(2)
C23 0.024(3) 0.034(3) 0.026(3) 0.011(2) -0.003(2) 0.004(2)
C24 0.028(3) 0.023(3) 0.020(2) 0.011(2) 0.006(2) 0.002(2)
C25 0.020(3) 0.020(3) 0.023(3) 0.009(2) 0.0051(19) -0.001(2)
C26 0.026(3) 0.026(3) 0.035(3) 0.013(2) 0.002(2) 0.006(2)
C27 0.028(3) 0.023(3) 0.043(3) 0.004(2) 0.010(2) 0.004(2)
C28 0.031(3) 0.030(3) 0.027(3) -0.003(2) 0.003(2) -0.001(2)
C29 0.020(3) 0.026(3) 0.027(3) 0.006(2) -0.002(2) -0.001(2)
C30 0.019(2) 0.016(3) 0.027(3) 0.008(2) 0.0039(19) -0.002(2)
C31 0.017(2) 0.024(3) 0.026(3) 0.009(2) 0.0030(19) -0.001(2)
C32 0.023(3) 0.027(3) 0.023(3) 0.005(2) 0.001(2) 0.006(2)
C33 0.022(3) 0.027(3) 0.033(3) 0.008(2) 0.008(2) -0.001(2)
C34 0.025(3) 0.022(3) 0.039(3) 0.013(2) 0.008(2) 0.004(2)
C35 0.025(3) 0.042(4) 0.033(3) 0.015(2) 0.011(2) 0.007(3)
C36 0.035(3) 0.037(3) 0.036(3) 0.022(2) 0.017(2) 0.018(3)
O5 0.164(14) 0.122(13) 0.088(9) 0.007(8) 0.046(9) 0.027(10)
C37 0.124(17) 0.17(2) 0.084(13) 0.047(13) 0.017(12) 0.081(16)

loop_
_atom_type_symbol
_atom_type_description
_atom_type_scat_dispersion_real
_atom_type_scat_dispersion_imag
_atom_type_scat_source
C C 0.0033 0.0016 'International Tables Vol C Tables 4.2.6.8 and 6.1.1.4'
H H 0.0000 0.0000 'International Tables Vol C Tables 4.2.6.8 and 6.1.1.4'
N N 0.0061 0.0033 'International Tables Vol C Tables 4.2.6.8 and 6.1.1.4'
O O 0.0106 0.0060 'International Tables Vol C Tables 4.2.6.8 and 6.1.1.4'
Hg Hg -2.3894 9.2266 'International Tables Vol C Tables 4.2.6.8 and 6.1.1.4'
Br Br -0.2901 2.4595 'International Tables Vol C Tables 4.2.6.8 and 6.1.1.4'

loop_
_geom_angle_atom_site_label_1
_geom_angle_atom_site_label_2
_geom_angle_atom_site_label_3
_geom_angle
_geom_angle_site_symmetry_1
_geom_angle_site_symmetry_3
N8 Hg1 N1 82.74(12) 2_566 .
N8 Hg1 Br1 103.25(8) 2_566 .
N1 Hg1 Br1 101.99(9) . .
N8 Hg1 Br2 106.76(9) 2_566 .
N1 Hg1 Br2 98.75(9) . .
Br1 Hg1 Br2 145.284(19) . .
C1 N1 C5 118.1(4) . .
C1 N1 Hg1 123.5(3) . .
C5 N1 Hg1 118.4(3) . .
N1 C1 C2 122.4(4) . .
N1 C1 H1 118.8 . .
C2 C1 H1 118.8 . .
N5 Hg2 N4 95.87(12) . .
N5 Hg2 Br3 99.06(9) . .
N4 Hg2 Br3 102.65(8) . .
N5 Hg2 Br4 101.33(9) . .
N4 Hg2 Br4 97.58(8) . .
Br3 Hg2 Br4 149.498(19) . .
C6 N2 C7 128.9(4) . .
C6 N2 H2N 115.6 . .
C7 N2 H2N 115.6 . .
C3 C2 C1 119.1(5) . .
C3 C2 H2 120.4 . .
C1 C2 H2 120.4 . .
C13 N3 C12 124.2(4) . .
C13 N3 H3N 117.9 . .
C12 N3 H3N 117.9 . .
C2 C3 C4 118.5(4) . .
C2 C3 C6 118.4(4) . .
C4 C3 C6 123.1(4) . .
C16 N4 C17 118.2(4) . .
C16 N4 Hg2 118.3(3) . .
C17 N4 Hg2 123.5(3) . .
C5 C4 C3 118.7(4) . .
C5 C4 H4 120.7 . .
C3 C4 H4 120.7 . .
C23 N5 C19 117.8(4) . .
C23 N5 Hg2 120.6(3) . .
C19 N5 Hg2 120.7(3) . .
N1 C5 C4 123.2(5) . .
N1 C5 H5 118.4 . .
C4 C5 H5 118.4 . .
C24 N6 C25 125.7(4) . .
C24 N6 H6N 117.2 . .
C25 N6 H6N 117.2 . .
O1 C6 N2 125.0(4) . .
O1 C6 C3 120.3(4) . .
N2 C6 C3 114.6(4) . .
C31 N7 C30 127.2(4) . .
C31 N7 H7N 116.4 . .
C30 N7 H7N 116.4 . .
C12 C7 C8 119.5(4) . .
C12 C7 N2 123.7(4) . .
C8 C7 N2 116.7(4) . .
C34 N8 C35 117.5(4) . .
C34 N8 Hg1 121.2(3) . 2_566
C35 N8 Hg1 118.2(3) . 2_566
C9 C8 C7 120.6(5) . .
C9 C8 H8 119.7 . .
C7 C8 H8 119.7 . .
C8 C9 C10 120.6(4) . .
C8 C9 H9 119.7 . .
C10 C9 H9 119.7 . .
C11 C10 C9 118.7(4) . .
C11 C10 H10 120.7 . .
C9 C10 H10 120.7 . .
C10 C11 C12 121.3(4) . .
C10 C11 H11 119.4 . .
C12 C11 H11 119.4 . .
C7 C12 C11 119.4(4) . .
C7 C12 N3 120.8(4) . .
C11 C12 N3 119.8(4) . .
O2 C13 N3 124.7(4) . .
O2 C13 C14 119.8(4) . .
N3 C13 C14 115.5(4) . .
C15 C14 C18 118.8(4) . .
C15 C14 C13 123.4(4) . .
C18 C14 C13 117.6(4) . .
C16 C15 C14 118.3(4) . .
C16 C15 H15 120.8 . .
C14 C15 H15 120.8 . .
N4 C16 C15 123.4(4) . .
N4 C16 H16 118.3 . .
C15 C16 H16 118.3 . .
N4 C17 C18 122.2(4) . .
N4 C17 H17 118.9 . .
C18 C17 H17 118.9 . .
C17 C18 C14 119.0(4) . .
C17 C18 H18 120.5 . .
C14 C18 H18 120.5 . .
N5 C19 C20 122.8(4) . .
N5 C19 H19 118.6 . .
C20 C19 H19 118.6 . .
C19 C20 C21 119.5(4) . .
C19 C20 H20 120.2 . .
C21 C20 H20 120.2 . .
C20 C21 C22 118.3(4) . .
C20 C21 C24 123.1(4) . .
C22 C21 C24 118.5(4) . .
C23 C22 C21 118.6(4) . .
C23 C22 H22 120.7 . .
C21 C22 H22 120.7 . .
N5 C23 C22 122.9(4) . .
N5 C23 H23 118.6 . .
C22 C23 H23 118.6 . .
O3 C24 N6 124.5(4) . .
O3 C24 C21 121.0(4) . .
N6 C24 C21 114.4(4) . .
C30 C25 C26 119.6(4) . .
C30 C25 N6 119.4(4) . .
C26 C25 N6 120.9(4) . .
C25 C26 C27 120.2(4) . .
C25 C26 H26 119.9 . .
C27 C26 H26 119.9 . .
C28 C27 C26 119.5(4) . .
C28 C27 H27 120.3 . .
C26 C27 H27 120.3 . .
C29 C28 C27 120.2(5) . .
C29 C28 H28 119.9 . .
C27 C28 H28 119.9 . .
C28 C29 C30 120.5(4) . .
C28 C29 H29 119.8 . .
C30 C29 H29 119.8 . .
C29 C30 C25 120.0(4) . .
C29 C30 N7 117.3(4) . .
C25 C30 N7 122.7(4) . .
O4 C31 N7 123.4(4) . .
O4 C31 C32 120.7(4) . .
N7 C31 C32 115.9(4) . .
C33 C32 C36 118.1(4) . .
C33 C32 C31 124.4(4) . .
C36 C32 C31 117.4(4) . .
C34 C33 C32 119.2(4) . .
C34 C33 H33 120.4 . .
C32 C33 H33 120.4 . .
N8 C34 C33 123.0(4) . .
N8 C34 H34 118.5 . .
C33 C34 H34 118.5 . .
N8 C35 C36 123.4(4) . .
N8 C35 H35 118.3 . .
C36 C35 H35 118.3 . .
C35 C36 C32 118.7(4) . .
C35 C36 H36 120.7 . .
C32 C36 H36 120.7 . .

loop_
_geom_bond_atom_site_label_1
_geom_bond_atom_site_label_2
_geom_bond_distance
_geom_bond_site_symmetry_2
Hg1 N8 2.433(4) 2_566
Hg1 N1 2.458(4) .
Hg1 Br1 2.4681(5) .
Hg1 Br2 2.4760(6) .
O1 C6 1.231(5) .
N1 C1 1.332(6) .
N1 C5 1.339(5) .
C1 C2 1.396(7) .
C1 H1 0.9500 .
Hg2 N5 2.397(4) .
Hg2 N4 2.412(3) .
Hg2 Br3 2.4760(5) .
Hg2 Br4 2.5003(5) .
O2 C13 1.228(5) .
N2 C6 1.343(5) .
N2 C7 1.441(6) .
N2 H2N 0.8800 .
C2 C3 1.380(6) .
C2 H2 0.9500 .
O3 C24 1.220(5) .
N3 C13 1.348(6) .
N3 C12 1.426(5) .
N3 H3N 0.8800 .
C3 C4 1.388(7) .
C3 C6 1.507(7) .
O4 C31 1.233(5) .
N4 C16 1.333(5) .
N4 C17 1.342(6) .
C4 C5 1.382(6) .
C4 H4 0.9500 .
N5 C23 1.336(6) .
N5 C19 1.345(6) .
C5 H5 0.9500 .
N6 C24 1.355(6) .
N6 C25 1.413(6) .
N6 H6N 0.8800 .
N7 C31 1.349(5) .
N7 C30 1.429(6) .
N7 H7N 0.8800 .
C7 C12 1.379(7) .
C7 C8 1.396(6) .
N8 C34 1.335(6) .
N8 C35 1.342(6) .
N8 Hg1 2.433(4) 2_566
C8 C9 1.374(6) .
C8 H8 0.9500 .
C9 C10 1.389(7) .
C9 H9 0.9500 .
C10 C11 1.382(6) .
C10 H10 0.9500 .
C11 C12 1.397(6) .
C11 H11 0.9500 .
C13 C14 1.518(6) .
C14 C15 1.383(6) .
C14 C18 1.390(6) .
C15 C16 1.382(6) .
C15 H15 0.9500 .
C16 H16 0.9500 .
C17 C18 1.382(6) .
C17 H17 0.9500 .
C18 H18 0.9500 .
C19 C20 1.363(6) .
C19 H19 0.9500 .
C20 C21 1.386(6) .
C20 H20 0.9500 .
C21 C22 1.388(6) .
C21 C24 1.502(6) .
C22 C23 1.385(7) .
C22 H22 0.9500 .
C23 H23 0.9500 .
C25 C30 1.396(6) .
C25 C26 1.396(6) .
C26 C27 1.398(7) .
C26 H26 0.9500 .
C27 C28 1.399(7) .
C27 H27 0.9500 .
C28 C29 1.380(7) .
C28 H28 0.9500 .
C29 C30 1.392(6) .
C29 H29 0.9500 .
C31 C32 1.507(6) .
C32 C33 1.386(6) .
C32 C36 1.391(6) .
C33 C34 1.378(7) .
C33 H33 0.9500 .
C34 H34 0.9500 .
C35 C36 1.375(7) .
C35 H35 0.9500 .
C36 H36 0.9500 .
O5 C37 1.431(13) .
O5 H5A 0.8400 .
C37 H37A 0.9800 .
C37 H37B 0.9800 .
C37 H37C 0.9800 .

loop_
_geom_torsion_atom_site_label_1
_geom_torsion_atom_site_label_2
_geom_torsion_atom_site_label_3
_geom_torsion_atom_site_label_4
_geom_torsion
_geom_torsion_site_symmetry_1
N8 Hg1 N1 C1 -93.0(4) 2_566
Br1 Hg1 N1 C1 9.1(4) .
Br2 Hg1 N1 C1 161.1(3) .
N8 Hg1 N1 C5 90.7(3) 2_566
Br1 Hg1 N1 C5 -167.2(3) .
Br2 Hg1 N1 C5 -15.3(3) .
C5 N1 C1 C2 1.6(7) .
Hg1 N1 C1 C2 -174.7(3) .
N1 C1 C2 C3 -0.9(7) .
C1 C2 C3 C4 -0.3(6) .
C1 C2 C3 C6 -180.0(4) .
N5 Hg2 N4 C16 86.4(3) .
Br3 Hg2 N4 C16 -14.3(3) .
Br4 Hg2 N4 C16 -171.3(3) .
N5 Hg2 N4 C17 -93.3(4) .
Br3 Hg2 N4 C17 166.0(3) .
Br4 Hg2 N4 C17 9.0(4) .
C2 C3 C4 C5 0.9(6) .
C6 C3 C4 C5 -179.5(4) .
N4 Hg2 N5 C23 -107.5(3) .
Br3 Hg2 N5 C23 -3.7(3) .
Br4 Hg2 N5 C23 153.5(3) .
N4 Hg2 N5 C19 83.4(3) .
Br3 Hg2 N5 C19 -172.8(3) .
Br4 Hg2 N5 C19 -15.6(3) .
C1 N1 C5 C4 -1.0(7) .
Hg1 N1 C5 C4 175.5(3) .
C3 C4 C5 N1 -0.2(7) .
C7 N2 C6 O1 1.7(7) .
C7 N2 C6 C3 -177.9(4) .
C2 C3 C6 O1 -36.2(6) .
C4 C3 C6 O1 144.2(4) .
C2 C3 C6 N2 143.4(4) .
C4 C3 C6 N2 -36.2(6) .
C6 N2 C7 C12 43.0(6) .
C6 N2 C7 C8 -141.5(4) .
C12 C7 C8 C9 1.3(7) .
N2 C7 C8 C9 -174.4(4) .
C7 C8 C9 C10 -0.7(7) .
C8 C9 C10 C11 -0.5(7) .
C9 C10 C11 C12 1.0(7) .
C8 C7 C12 C11 -0.8(6) .
N2 C7 C12 C11 174.6(4) .
C8 C7 C12 N3 178.1(4) .
N2 C7 C12 N3 -6.5(6) .
C10 C11 C12 C7 -0.3(7) .
C10 C11 C12 N3 -179.2(4) .
C13 N3 C12 C7 138.4(5) .
C13 N3 C12 C11 -42.6(6) .
C12 N3 C13 O2 -9.9(7) .
C12 N3 C13 C14 169.4(4) .
O2 C13 C14 C15 159.1(4) .
N3 C13 C14 C15 -20.3(6) .
O2 C13 C14 C18 -17.0(6) .
N3 C13 C14 C18 163.6(4) .
C18 C14 C15 C16 0.6(7) .
C13 C14 C15 C16 -175.5(4) .
C17 N4 C16 C15 0.0(7) .
Hg2 N4 C16 C15 -179.6(3) .
C14 C15 C16 N4 -1.0(7) .
C16 N4 C17 C18 1.3(7) .
Hg2 N4 C17 C18 -179.0(4) .
N4 C17 C18 C14 -1.7(8) .
C15 C14 C18 C17 0.7(7) .
C13 C14 C18 C17 177.0(4) .
C23 N5 C19 C20 -1.3(7) .
Hg2 N5 C19 C20 168.1(3) .
N5 C19 C20 C21 -1.4(7) .
C19 C20 C21 C22 2.3(7) .
C19 C20 C21 C24 -173.6(4) .
C20 C21 C22 C23 -0.7(7) .
C24 C21 C22 C23 175.4(4) .
C19 N5 C23 C22 3.1(7) .
Hg2 N5 C23 C22 -166.3(4) .
C21 C22 C23 N5 -2.1(7) .
C25 N6 C24 O3 -1.3(7) .
C25 N6 C24 C21 176.9(4) .
C20 C21 C24 O3 138.9(5) .
C22 C21 C24 O3 -37.0(6) .
C20 C21 C24 N6 -39.3(6) .
C22 C21 C24 N6 144.8(4) .
C24 N6 C25 C30 -137.2(5) .
C24 N6 C25 C26 43.6(6) .
C30 C25 C26 C27 1.3(7) .
N6 C25 C26 C27 -179.4(4) .
C25 C26 C27 C28 -0.6(7) .
C26 C27 C28 C29 -0.1(7) .
C27 C28 C29 C30 0.1(7) .
C28 C29 C30 C25 0.6(7) .
C28 C29 C30 N7 178.2(4) .
C26 C25 C30 C29 -1.3(7) .
N6 C25 C30 C29 179.4(4) .
C26 C25 C30 N7 -178.7(4) .
N6 C25 C30 N7 2.0(6) .
C31 N7 C30 C29 128.8(5) .
C31 N7 C30 C25 -53.7(7) .
C30 N7 C31 O4 8.7(8) .
C30 N7 C31 C32 -169.9(4) .
O4 C31 C32 C33 155.2(5) .
N7 C31 C32 C33 -26.3(7) .
O4 C31 C32 C36 -26.4(7) .
N7 C31 C32 C36 152.2(4) .
C36 C32 C33 C34 -3.1(7) .
C31 C32 C33 C34 175.3(5) .
C35 N8 C34 C33 2.4(7) .
Hg1 N8 C34 C33 -157.2(4) 2_566
C32 C33 C34 N8 -0.3(8) .
C34 N8 C35 C36 -1.2(8) .
Hg1 N8 C35 C36 159.1(4) 2_566
N8 C35 C36 C32 -2.2(8) .
C33 C32 C36 C35 4.3(8) .
C31 C32 C36 C35 -174.3(5) .
